data_1539388
loop_
_publ_author_name
'Singh, P.P.'
'Raman, A.'

_publ_section_title
;
 The lanthanum-rhodium system
;
_journal_name_full 'Transactions of the Metallurgical Society of Aime'
_journal_page_first 1561
_journal_page_last 1568
_journal_volume 245
_journal_year 1969
_chemical_formula_sum 'La2 Rh7'
_space_group_IT_number 194
_symmetry_space_group_name_Hall '-P 6c 2c'
_symmetry_space_group_name_H-M 'P 63/m m c'
_cell_angle_alpha 90
_cell_angle_beta 90
_cell_angle_gamma 120
_cell_formula_units_Z 4
_cell_length_a 5.296
_cell_length_b 5.296
_cell_length_c 26.13
_cell_volume 634.696
_citation_journal_id_ASTM TMSAAB
_cod_data_source_file Singh_TMSAAB_1969_433.cif
_cod_data_source_block La2Rh7
_cod_original_cell_volume 634.6964
_cod_database_code 1539388

loop_
_symmetry_equiv_pos_as_xyz
x,y,z
x-y,x,z+1/2
-y,x-y,z
-x,-y,z+1/2
-x+y,-x,z
y,-x+y,z+1/2
-y,-x,-z+1/2
x-y,-y,-z
x,x-y,-z+1/2
y,x,-z
-x+y,y,-z+1/2
-x,-x+y,-z
-x,-y,-z
-x+y,-x,-z-1/2
y,-x+y,-z
x,y,-z-1/2
x-y,x,-z
-y,x-y,-z-1/2
y,x,z-1/2
-x+y,y,z
-x,-x+y,z-1/2
-y,-x,z
x-y,-y,z-1/2
x,x-y,z

loop_
_atom_site_label
_atom_site_type_symbol
_atom_site_fract_x
_atom_site_fract_y
_atom_site_fract_z
_atom_site_occupancy
_atom_site_U_iso_or_equiv
Rh3 Rh 0.3333 0.6667 0.8334 1 0.0
Rh4 Rh 0.8351 0.6702 0.25 1 0.0
Rh1 Rh 0 0 0 1 0.0
La1 La 0.3333 0.6667 0.1747 1 0.0
La2 La 0.3333 0.6667 0.0302 1 0.0
Rh2 Rh 0 0 0.167 1 0.0
Rh5 Rh 0.8338 0.6676 0.0854 1 0.0
